data_2022507
loop_
_publ_author_name
'O\'smia\/lowski, Borys'
'Dziuk, B\/la\.zej'
'Ejsmont, Krzysztof'
'Checi\'nska, Lilianna'
'Dobrza\'nska, Liliana'

_publ_section_title
;
 Effect of conjugated system extension on structural features and
 electron-density distribution in charge--transfer difluoroborates
;
_journal_coeditor_code WV3007
_journal_issue 12
_journal_name_full 'Acta Crystallographica Section C'
_journal_page_first 807
_journal_page_last 813
_journal_paper_doi 10.1107/S2053229621012249
_journal_volume 77
_journal_year 2021
_chemical_formula_iupac 'C8 H10 B F2 N3 O'
_chemical_formula_moiety 'C8 H10 B F2 N3 O'
_chemical_formula_sum 'C8 H10 B F2 N3 O'
_chemical_formula_weight 213.00
_chemical_name_systematic
3-(Dimethylamino)-1,1-difluoro-1<i>H</i>-pyrido[1,2-<i>c</i>][1,3,5,2]-oxadiazaborinin-9-ium-1-uide
_space_group_crystal_system triclinic
_space_group_IT_number 2
_space_group_name_Hall '-P 1'
_space_group_name_H-M_alt 'P -1'
_atom_sites_solution_hydrogens geom
_audit_creation_method SHELXL-2014/7
_cell_angle_alpha 79.847(6)
_cell_angle_beta 66.782(7)
_cell_angle_gamma 64.907(7)
_cell_formula_units_Z 2
_cell_length_a 7.7181(5)
_cell_length_b 8.2139(6)
_cell_length_c 8.7684(6)
_cell_measurement_reflns_used 28335
_cell_measurement_temperature 100.0(2)
_cell_measurement_theta_max 30.496
_cell_measurement_theta_min 2.528
_cell_volume 462.62(7)
_computing_cell_refinement
;
CrysAlis PRO (Oxford Diffraction, 2014)
;
_computing_data_collection
;
CrysAlis PRO (Oxford Diffraction, 2014)
;
_computing_data_reduction
;
CrysAlis PRO (Oxford Diffraction, 2014)
;
_computing_molecular_graphics
;
SHELXTL (Sheldrick, 2008),
Mercury (Macrae <i>et al.</i>, 2020) and
<i>POV-Ray</i> (Persistence of Vision, 2004)
;
_computing_publication_material
;
SHELXL2014 (Sheldrick, 2015)
;
_computing_structure_refinement
;
SHELXL2014 (Sheldrick, 2015)
;
_computing_structure_solution
;
SHELXS2014 (Sheldrick, 2008)
;
_diffrn_ambient_temperature 100.0(2)
_diffrn_measured_fraction_theta_full 0.998
_diffrn_measured_fraction_theta_max 0.999
_diffrn_measurement_device_type 'Oxford Diffraction SuperNova Dual Source diffractometer with an Eos detector'
_diffrn_measurement_method \w
_diffrn_radiation_type MoK\a
_diffrn_radiation_wavelength 0.71073
_diffrn_reflns_av_R_equivalents 0.0441
_diffrn_reflns_av_unetI/netI 0.0189
_diffrn_reflns_limit_h_max 11
_diffrn_reflns_limit_h_min -11
_diffrn_reflns_limit_k_max 11
_diffrn_reflns_limit_k_min -11
_diffrn_reflns_limit_l_max 12
_diffrn_reflns_limit_l_min -12
_diffrn_reflns_number 28335
_diffrn_reflns_theta_full 26.500
_diffrn_reflns_theta_max 30.496
_diffrn_reflns_theta_min 2.528
_diffrn_source 'SuperNova(Mo) X-ray Source'
_diffrn_standards_decay_% 0
_diffrn_standards_interval_count 0
_diffrn_standards_number 0
_exptl_absorpt_coefficient_mu 0.129
_exptl_absorpt_correction_T_max 0.982
_exptl_absorpt_correction_T_min 0.924
_exptl_absorpt_correction_type multi-scan
_exptl_absorpt_process_details
;
(CrysAlis PRO; Oxford Diffraction, 2014)
;
_exptl_crystal_colour colorless
_exptl_crystal_density_diffrn 1.529
_exptl_crystal_density_method 'not measured'
_exptl_crystal_description block
_exptl_crystal_F_000 220
_exptl_crystal_size_max 0.370
_exptl_crystal_size_mid 0.350
_exptl_crystal_size_min 0.240
_refine_diff_density_max 0.453
_refine_diff_density_min -0.244
_refine_ls_extinction_method none
_refine_ls_goodness_of_fit_ref 1.072
_refine_ls_hydrogen_treatment constr
_refine_ls_matrix_type full
_refine_ls_number_parameters 138
_refine_ls_number_reflns 2810
_refine_ls_number_restraints 0
_refine_ls_restrained_S_all 1.072
_refine_ls_R_factor_all 0.0498
_refine_ls_R_factor_gt 0.0433
_refine_ls_shift/su_max 0.000
_refine_ls_shift/su_mean 0.000
_refine_ls_structure_factor_coef Fsqd
_refine_ls_weighting_details 'w=1/[\s^2^(Fo^2^)+(0.0740P)^2^+0.1110P] where P=(Fo^2^+2Fc^2^)/3'
_refine_ls_weighting_scheme calc
_refine_ls_wR_factor_gt 0.1214
_refine_ls_wR_factor_ref 0.1291
_reflns_number_gt 2418
_reflns_number_total 2810
_reflns_threshold_expression 'I > 2\s(I)'
_cod_data_source_file wv3007sup1.cif
_cod_data_source_block 1
_cod_original_cell_volume 462.62(6)
_cod_database_code 2022507
_shelx_space_group_comment
;
The symmetry employed for this shelxl refinement is uniquely defined
by the following loop, which should always be used as a source of
symmetry information in preference to the above space-group names.
They are only intended as comments.
;
_shelx_estimated_absorpt_t_min 0.954
_shelx_estimated_absorpt_t_max 0.970

loop_
_space_group_symop_operation_xyz
'x, y, z'
'-x, -y, -z'

loop_
_atom_site_type_symbol
_atom_site_label
_atom_site_fract_x
_atom_site_fract_y
_atom_site_fract_z
_atom_site_U_iso_or_equiv
_atom_site_adp_type
_atom_site_calc_flag
_atom_site_occupancy
_atom_site_disorder_assembly
_atom_site_disorder_group
B B1 0.15455(18) 0.78905(15) 0.23090(14) 0.0188(2) Uani d 1 . .
O O2 0.13709(12) 0.70576(10) 0.39554(9) 0.01995(18) Uani d 1 . .
C C3 0.22058(15) 0.73233(13) 0.48953(12) 0.0164(2) Uani d 1 . .
N N4 0.29568(14) 0.85773(12) 0.46315(11) 0.01862(19) Uani d 1 . .
C C5 0.28404(15) 0.97126(13) 0.33165(12) 0.0164(2) Uani d 1 . .
C C6 0.34857(16) 1.11463(14) 0.31052(13) 0.0197(2) Uani d 1 . .
H H6 0.3972 1.1305 0.3887 0.024 Uiso calc 1 . .
C C7 0.34090(17) 1.23032(14) 0.17748(14) 0.0210(2) Uani d 1 . .
H H7 0.3832 1.3266 0.1640 0.025 Uiso calc 1 . .
C C8 0.27020(17) 1.20624(14) 0.06084(14) 0.0208(2) Uani d 1 . .
H H8 0.2650 1.2851 -0.0321 0.025 Uiso calc 1 . .
C C9 0.20907(16) 1.06668(14) 0.08436(13) 0.0195(2) Uani d 1 . .
H H9 0.1610 1.0494 0.0065 0.023 Uiso calc 1 . .
N N10 0.21565(13) 0.95164(11) 0.21723(11) 0.01670(18) Uani d 1 . .
F F11 0.30603(12) 0.66520(9) 0.11001(9) 0.02947(19) Uani d 1 . .
F F12 -0.03083(11) 0.84862(10) 0.20964(9) 0.02895(19) Uani d 1 . .
N N13 0.22392(14) 0.62404(12) 0.62289(11) 0.01902(19) Uani d 1 . .
C C14 0.30258(17) 0.64630(15) 0.74086(14) 0.0224(2) Uani d 1 . .
H H14A 0.4464 0.5634 0.7136 0.034 Uiso calc 1 . .
H H14B 0.2221 0.6202 0.8534 0.034 Uiso calc 1 . .
H H14C 0.2920 0.7703 0.7349 0.034 Uiso calc 1 . .
C C15 0.17249(17) 0.46669(14) 0.64885(14) 0.0209(2) Uani d 1 . .
H H15A 0.1228 0.4640 0.5627 0.031 Uiso calc 1 . .
H H15B 0.0654 0.4734 0.7582 0.031 Uiso calc 1 . .
H H15C 0.2948 0.3572 0.6431 0.031 Uiso calc 1 . .

loop_
_atom_site_aniso_label
_atom_site_aniso_U_11
_atom_site_aniso_U_22
_atom_site_aniso_U_33
_atom_site_aniso_U_12
_atom_site_aniso_U_13
_atom_site_aniso_U_23
B1 0.0235(5) 0.0213(5) 0.0191(5) -0.0118(4) -0.0131(4) 0.0033(4)
O2 0.0243(4) 0.0259(4) 0.0202(4) -0.0156(3) -0.0140(3) 0.0046(3)
C3 0.0150(4) 0.0196(4) 0.0177(5) -0.0071(3) -0.0085(4) -0.0002(3)
N4 0.0215(4) 0.0211(4) 0.0200(4) -0.0112(3) -0.0121(3) 0.0028(3)
C5 0.0150(4) 0.0181(4) 0.0180(4) -0.0063(3) -0.0079(4) -0.0009(3)
C6 0.0215(5) 0.0210(4) 0.0217(5) -0.0108(4) -0.0104(4) 0.0003(4)
C7 0.0211(5) 0.0199(4) 0.0244(5) -0.0100(4) -0.0089(4) 0.0016(4)
C8 0.0213(5) 0.0211(5) 0.0219(5) -0.0088(4) -0.0109(4) 0.0043(4)
C9 0.0205(5) 0.0218(5) 0.0194(5) -0.0087(4) -0.0114(4) 0.0032(4)
N10 0.0176(4) 0.0185(4) 0.0175(4) -0.0078(3) -0.0097(3) 0.0018(3)
F11 0.0409(4) 0.0244(3) 0.0238(4) -0.0160(3) -0.0076(3) -0.0028(3)
F12 0.0332(4) 0.0329(4) 0.0387(4) -0.0203(3) -0.0277(3) 0.0119(3)
N13 0.0229(4) 0.0225(4) 0.0195(4) -0.0127(3) -0.0130(3) 0.0039(3)
C14 0.0258(5) 0.0276(5) 0.0217(5) -0.0123(4) -0.0155(4) 0.0028(4)
C15 0.0236(5) 0.0211(4) 0.0241(5) -0.0120(4) -0.0133(4) 0.0047(4)

loop_
_atom_type_symbol
_atom_type_description
_atom_type_scat_dispersion_real
_atom_type_scat_dispersion_imag
_atom_type_scat_source
C C 0.0033 0.0016 'International Tables Vol C Tables 4.2.6.8 and 6.1.1.4'
H H 0.0000 0.0000 'International Tables Vol C Tables 4.2.6.8 and 6.1.1.4'
B B 0.0013 0.0007 'International Tables Vol C Tables 4.2.6.8 and 6.1.1.4'
F F 0.0171 0.0103 'International Tables Vol C Tables 4.2.6.8 and 6.1.1.4'
N N 0.0061 0.0033 'International Tables Vol C Tables 4.2.6.8 and 6.1.1.4'
O O 0.0106 0.0060 'International Tables Vol C Tables 4.2.6.8 and 6.1.1.4'

loop_
_geom_angle_atom_site_label_1
_geom_angle_atom_site_label_2
_geom_angle_atom_site_label_3
_geom_angle_site_symmetry_1
_geom_angle_site_symmetry_3
_geom_angle
_geom_angle_publ_flag
F12 B1 F11 . . 110.15(9) ?
F12 B1 O2 . . 109.68(9) ?
F11 B1 O2 . . 109.64(9) ?
F12 B1 N10 . . 109.81(8) ?
F11 B1 N10 . . 108.87(9) ?
O2 B1 N10 . . 108.66(8) ?
C3 O2 B1 . . 122.28(8) ?
O2 C3 N4 . . 125.25(9) ?
O2 C3 N13 . . 115.67(8) ?
N4 C3 N13 . . 119.07(9) ?
C3 N4 C5 . . 118.59(8) ?
N4 C5 N10 . . 122.56(9) ?
N4 C5 C6 . . 118.86(9) ?
N10 C5 C6 . . 118.58(9) ?
C7 C6 C5 . . 120.15(9) ?
C7 C6 H6 . . 119.9 ?
C5 C6 H6 . . 119.9 ?
C6 C7 C8 . . 119.99(9) ?
C6 C7 H7 . . 120.0 ?
C8 C7 H7 . . 120.0 ?
C9 C8 C7 . . 118.57(9) ?
C9 C8 H8 . . 120.7 ?
C7 C8 H8 . . 120.7 ?
N10 C9 C8 . . 121.58(9) ?
N10 C9 H9 . . 119.2 ?
C8 C9 H9 . . 119.2 ?
C5 N10 C9 . . 121.13(8) ?
C5 N10 B1 . . 120.06(8) ?
C9 N10 B1 . . 118.72(8) ?
C3 N13 C14 . . 120.81(8) ?
C3 N13 C15 . . 122.67(8) ?
C14 N13 C15 . . 116.17(8) ?
N13 C14 H14A . . 109.5 ?
N13 C14 H14B . . 109.5 ?
H14A C14 H14B . . 109.5 ?
N13 C14 H14C . . 109.5 ?
H14A C14 H14C . . 109.5 ?
H14B C14 H14C . . 109.5 ?
N13 C15 H15A . . 109.5 ?
N13 C15 H15B . . 109.5 ?
H15A C15 H15B . . 109.5 ?
N13 C15 H15C . . 109.5 ?
H15A C15 H15C . . 109.5 ?
H15B C15 H15C . . 109.5 ?

loop_
_geom_bond_atom_site_label_1
_geom_bond_atom_site_label_2
_geom_bond_site_symmetry_2
_geom_bond_distance
_geom_bond_publ_flag
B1 F12 . 1.3805(12) ?
B1 F11 . 1.3855(14) ?
B1 O2 . 1.4652(13) ?
B1 N10 . 1.5664(13) ?
O2 C3 . 1.3204(11) ?
C3 N4 . 1.3293(12) ?
C3 N13 . 1.3404(13) ?
N4 C5 . 1.3560(13) ?
C5 N10 . 1.3630(12) ?
C5 C6 . 1.4201(13) ?
C6 C7 . 1.3723(14) ?
C6 H6 . 0.9500 ?
C7 C8 . 1.4091(14) ?
C7 H7 . 0.9500 ?
C8 C9 . 1.3704(14) ?
C8 H8 . 0.9500 ?
C9 N10 . 1.3677(13) ?
C9 H9 . 0.9500 ?
N13 C14 . 1.4588(12) ?
N13 C15 . 1.4629(13) ?
C14 H14A . 0.9800 ?
C14 H14B . 0.9800 ?
C14 H14C . 0.9800 ?
C15 H15A . 0.9800 ?
C15 H15B . 0.9800 ?
C15 H15C . 0.9800 ?

loop_
_geom_torsion_atom_site_label_1
_geom_torsion_atom_site_label_2
_geom_torsion_atom_site_label_3
_geom_torsion_atom_site_label_4
_geom_torsion_site_symmetry_1
_geom_torsion_site_symmetry_2
_geom_torsion_site_symmetry_3
_geom_torsion_site_symmetry_4
_geom_torsion
_geom_torsion_publ_flag
F12 B1 O2 C3 . . . . -138.58(9) ?
F11 B1 O2 C3 . . . . 100.35(11) ?
N10 B1 O2 C3 . . . . -18.53(13) ?
B1 O2 C3 N4 . . . . 12.67(16) ?
B1 O2 C3 N13 . . . . -168.64(9) ?
O2 C3 N4 C5 . . . . 1.28(16) ?
N13 C3 N4 C5 . . . . -177.37(9) ?
C3 N4 C5 N10 . . . . -6.12(16) ?
C3 N4 C5 C6 . . . . 174.90(9) ?
N4 C5 C6 C7 . . . . 179.20(10) ?
N10 C5 C6 C7 . . . . 0.19(16) ?
C5 C6 C7 C8 . . . . -0.44(16) ?
C6 C7 C8 C9 . . . . 0.39(16) ?
C7 C8 C9 N10 . . . . -0.10(16) ?
N4 C5 N10 C9 . . . . -178.87(9) ?
C6 C5 N10 C9 . . . . 0.11(15) ?
N4 C5 N10 B1 . . . . -2.32(15) ?
C6 C5 N10 B1 . . . . 176.65(9) ?
C8 C9 N10 C5 . . . . -0.15(16) ?
C8 C9 N10 B1 . . . . -176.74(10) ?
F12 B1 N10 C5 . . . . 133.56(10) ?
F11 B1 N10 C5 . . . . -105.77(10) ?
O2 B1 N10 C5 . . . . 13.59(13) ?
F12 B1 N10 C9 . . . . -49.82(13) ?
F11 B1 N10 C9 . . . . 70.86(11) ?
O2 B1 N10 C9 . . . . -169.79(8) ?
O2 C3 N13 C14 . . . . -176.83(9) ?
N4 C3 N13 C14 . . . . 1.94(15) ?
O2 C3 N13 C15 . . . . 10.31(15) ?
N4 C3 N13 C15 . . . . -170.92(9) ?

_cod_database_fobs_code 2022507
